data_7234966
loop_
_publ_author_name
'Neumann, Tristan'
'Gallo, Gianpiero'
'Jess, Inke'
'Dinnebier, Robert E.'
'N\"ather, Christian'

_publ_section_title
;
 Thermodynamically stable and metastable coordination polymers synthesized
 from solution and the solid state
;
_journal_issue 2
_journal_name_full CrystEngComm
_journal_page_first 184
_journal_page_last 194
_journal_paper_doi 10.1039/C9CE01589B
_journal_volume 22
_journal_year 2020
_chemical_formula_moiety ' C14 H18 Fe N4 O2 S2 '
_chemical_formula_sum 'C14 H18 Fe N4 O2 S2'
_chemical_formula_weight 394.3015
_space_group_IT_number 14
_space_group_name_Hall '-P 2ybc'
_space_group_name_H-M_alt 'P 1 21/c 1'
_symmetry_cell_setting monoclinic
_symmetry_Int_Tables_number 14
_symmetry_space_group_name_H-M 'P 1 21/c 1'
_audit_creation_method TOPAS
_audit_update_record
;
2019-10-04 deposited with the CCDC.	2019-11-04 downloaded from the CCDC.
;
_cell_angle_alpha 90
_cell_angle_beta 103.823(4)
_cell_angle_gamma 90
_cell_formula_units_Z 2
_cell_length_a 10.2833(6)
_cell_length_b 12.3146(6)
_cell_length_c 7.6860(3)
_cell_measurement_temperature 298
_cell_volume 945.13(8)
_diffrn_ambient_temperature 298
_diffrn_detector
; 
 MYTHEN II (Dectris)   
;
_diffrn_detector_type 'MYTHEN II (Dectris)'
_diffrn_measurement_device_type Stoe-Stadi-P
_diffrn_radiation_probe x-ray
_diffrn_radiation_type 'Mo K\a'
_diffrn_radiation_wavelength 0.7093
_diffrn_source_type Mo-tube
_exptl_absorpt_process_details
;   
 ?
;
_exptl_crystal_colour red
_exptl_crystal_density_diffrn 1.371
_exptl_crystal_description 'microcrystalline powder'
_pd_calc_method 'Rietveld Refinement'
_pd_instr_location
; 
'Max Planck Institute for Solid State Research - Stuttgart, Germany'
;
_pd_meas_2theta_range_inc 0.015
_pd_meas_2theta_range_max 50
_pd_meas_2theta_range_min 2
_pd_meas_scan_method step
_pd_proc_2theta_range_inc 0.01
_pd_proc_2theta_range_max 30
_pd_proc_2theta_range_min 3
_pd_proc_info_data_reduction binning
_pd_proc_info_excluded_regions
;
 ?
;
_pd_proc_ls_background_function
;   
'Chebyshev polynomial'
;
_pd_proc_ls_peak_cutoff 0.00100
_pd_proc_ls_profile_function
;
 Fundamental parameters
;
_pd_proc_ls_prof_R_factor 0.0297
_pd_proc_ls_prof_wR_factor 0.0382
_pd_spec_mounting
; 
'0.3 mm glass capillary'
;
_pd_spec_mount_mode transmission
_pd_spec_shape cylinder
_refine_ls_number_parameters 40
_refine_ls_R_Fsqd_factor 0.0218
_cod_data_source_file c9ce01589b2.cif
_cod_data_source_block 'global_CCDC1'
_cod_depositor_comments
;
The following automatic conversions were performed:

data item '_diffrn_radiation_probe' value 'X-ray' was changed to
'x-ray' in accordance with the
/home/data/users/saulius/crontab/automatic-downloads/rss-feeds/RSC/lib/dictionaries/cif_core.dic
dictionary named 'cif_core.dic' version 2.4.2 last updated on
2011-04-26.

Automatic conversion script
Id: cif_fix_values 6909 2019-04-08 15:41:33Z antanas 

 Adding full bibliography for 7234964--7234970.cif.

 Adding full bibliography for 7234964--7234970.cif.
;
_cod_original_cell_volume 945.12(8)
_cod_original_sg_symbol_H-M P21/c
_cod_original_formula_sum ' C14 H18 Fe N4 O2 S2 '
_cod_database_code 7234966

loop_
_symmetry_equiv_pos_as_xyz
'x, y, z '
'-x, y+1/2, -z+1/2 '
'x, -y+1/2, z+1/2 '
'-x, -y, -z '

loop_
_atom_site_label
_atom_site_type_symbol
_atom_site_symmetry_multiplicity
_atom_site_fract_x
_atom_site_fract_y
_atom_site_fract_z
_atom_site_occupancy
_atom_site_B_iso_or_equiv
Fe1 Fe 2 0.5 0.5 0.5 1 2.00(14)
O1w O 4 0.6428(9) 0.4072(7) 0.3975(11) 1 2.0(3)
S1 S 4 0.7503(4) 0.3386(4) 1.0515(6) 1 2.00(14)
C1 C 4 0.6508(4) 0.3902(4) 0.8714(6) 1 2.00(14)
N1 N 4 0.5784(4) 0.4271(4) 0.7480(6) 1 2.00(14)
N11 N 4 0.6626(7) 0.8779(7) 0.0603(8) 1 2.00(19)
C11 C 4 0.7893(7) 0.9012(8) 0.1438(9) 1 2.00(19)
H11 H 4 0.8145(9) 0.9751(9) 0.1659(11) 1 2.00(19)
C12 C 4 0.8868(7) 0.8203(10) 0.1956(12) 1 2.00(19)
H12 H 4 0.9761(7) 0.8398(13) 0.2528(15) 1 2.00(19)
C13 C 4 0.8505(11) 0.7077(9) 0.1616(14) 1 2.00(19)
C14 C 4 0.7171(12) 0.6878(7) 0.0763(13) 1 2.00(19)
H14 H 4 0.6866(15) 0.6154(7) 0.0517(17) 1 2.00(19)
C15 C 4 0.6288(9) 0.7735(7) 0.0280(10) 1 2.00(19)
H15 H 4 0.5390(9) 0.7572(8) -0.0318(12) 1 2.00(19)
C16 C 4 0.9517(15) 0.6188(12) 0.216(2) 1 2.00(19)
H16A H 4 0.9383(17) 0.5834(12) 0.325(2) 1 2.00(19)
H16B H 4 0.9409(18) 0.5653(12) 0.119(2) 1 2.00(19)
H16C H 4 1.0421(14) 0.6496(15) 0.240(2) 1 2.00(19)

loop_
_atom_type_symbol
_atom_type_oxidation_number
Fe 2
C 4
N -3
S -2
H 1

loop_
_geom_angle_atom_site_label_1
_geom_angle_atom_site_label_2
_geom_angle_atom_site_label_3
_geom_angle
_geom_angle_site_symmetry_1
_geom_angle_site_symmetry_2
_geom_angle_site_symmetry_3
S1 C1 N1 178 1_555 1_555 1_555

loop_
_geom_bond_atom_site_label_1
_geom_bond_atom_site_label_2
_geom_bond_distance
_geom_bond_multiplicity
S1 C1 1.64 1
